data_7156843
loop_
_publ_author_name
'Anitha, Mandala'
'Kumara Swamy, K. C.'

_publ_section_title
;
 Highly functionalised (\g-azido/\g-fluoro-\b-iodo/)vinyl derivatives from
 phosphorus based allenes or allenoates: IO halogen bonding interactions.
;
_journal_issue 23
_journal_name_full 'Organic &amp; biomolecular chemistry'
_journal_page_first 5736
_journal_page_last 5748
_journal_paper_doi 10.1039/c9ob00715f
_journal_volume 17
_journal_year 2019
_chemical_formula_sum 'C21 H17 I N3 O P'
_chemical_formula_weight 485.25
_space_group_IT_number 14
_space_group_name_Hall '-P 2ybc'
_space_group_name_H-M_alt 'P 1 21/c 1'
_symmetry_cell_setting monoclinic
_symmetry_space_group_name_Hall '-P 2ybc'
_symmetry_space_group_name_H-M 'P 1 21/c 1'
_atom_sites_solution_hydrogens geom
_atom_sites_solution_primary direct
_atom_sites_solution_secondary difmap
_audit_creation_method SHELXL-97
_audit_update_record
;
2019-03-27 deposited with the CCDC.    2019-05-09 downloaded from the CCDC.
;
_cell_angle_alpha 90.00
_cell_angle_beta 91.464(3)
_cell_angle_gamma 90.00
_cell_formula_units_Z 4
_cell_length_a 9.1543(3)
_cell_length_b 10.0610(4)
_cell_length_c 22.0753(9)
_cell_measurement_reflns_used 3799
_cell_measurement_temperature 293(2)
_cell_measurement_theta_max 71.6340
_cell_measurement_theta_min 3.9860
_cell_volume 2032.50(13)
_computing_cell_refinement 'Bruker SMART'
_computing_data_collection 'Bruker SMART'
_computing_data_reduction 'Bruker SAINT'
_computing_molecular_graphics 'Bruker SHELXTL'
_computing_publication_material 'Bruker SHELXTL'
_computing_structure_refinement 'SHELXL-97 (Sheldrick, 2008)'
_computing_structure_solution 'SHELXS-97 (Sheldrick, 2008)'
_diffrn_ambient_temperature 293(2)
_diffrn_measured_fraction_theta_full 0.979
_diffrn_measured_fraction_theta_max 0.979
_diffrn_measurement_device_type 'four-circle diffractometer'
_diffrn_measurement_method 'phi and omega scans'
_diffrn_radiation_monochromator graphite
_diffrn_radiation_source 'fine-focus sealed tube'
_diffrn_radiation_type CuK\a
_diffrn_radiation_wavelength 1.54184
_diffrn_reflns_av_R_equivalents 0.0448
_diffrn_reflns_av_sigmaI/netI 0.0473
_diffrn_reflns_limit_h_max 7
_diffrn_reflns_limit_h_min -11
_diffrn_reflns_limit_k_max 10
_diffrn_reflns_limit_k_min -12
_diffrn_reflns_limit_l_max 26
_diffrn_reflns_limit_l_min -27
_diffrn_reflns_number 7675
_diffrn_reflns_theta_full 71.83
_diffrn_reflns_theta_max 71.83
_diffrn_reflns_theta_min 4.01
_exptl_absorpt_coefficient_mu 13.245
_exptl_absorpt_correction_type none
_exptl_crystal_colour colourless
_exptl_crystal_density_diffrn 1.586
_exptl_crystal_density_method 'not measured'
_exptl_crystal_description blocks
_exptl_crystal_F_000 960
_exptl_crystal_recrystallization_method 'Re-crystallisation from solvent'
_exptl_crystal_size_max 0.24
_exptl_crystal_size_mid 0.18
_exptl_crystal_size_min 0.16
_refine_diff_density_max 2.388
_refine_diff_density_min -2.415
_refine_diff_density_rms 0.214
_refine_ls_extinction_method none
_refine_ls_goodness_of_fit_ref 1.027
_refine_ls_hydrogen_treatment mixed
_refine_ls_matrix_type full
_refine_ls_number_parameters 244
_refine_ls_number_reflns 3907
_refine_ls_number_restraints 0
_refine_ls_restrained_S_all 1.027
_refine_ls_R_factor_all 0.0774
_refine_ls_R_factor_gt 0.0726
_refine_ls_shift/su_max 0.002
_refine_ls_shift/su_mean 0.000
_refine_ls_structure_factor_coef Fsqd
_refine_ls_weighting_details 'calc w=1/[\s^2^(Fo^2^)+(0.1455P)^2^+2.5879P] where P=(Fo^2^+2Fc^2^)/3'
_refine_ls_weighting_scheme calc
_refine_ls_wR_factor_gt 0.1900
_refine_ls_wR_factor_ref 0.1985
_reflns_number_gt 3467
_reflns_number_total 3907
_reflns_threshold_expression >2sigma(I)
_cod_data_source_file c9ob00715f2.cif
_cod_data_source_block Compound14
_cod_depositor_comments 'Adding full bibliography for 7156840--7156850.cif.'
_cod_original_cell_volume 2032.48(13)
_cod_database_code 7156843

loop_
_symmetry_equiv_pos_as_xyz
'x, y, z'
'-x, y+1/2, -z+1/2'
'-x, -y, -z'
'x, -y-1/2, z-1/2'

loop_
_atom_site_label
_atom_site_type_symbol
_atom_site_fract_x
_atom_site_fract_y
_atom_site_fract_z
_atom_site_U_iso_or_equiv
_atom_site_adp_type
_atom_site_occupancy
_atom_site_symmetry_multiplicity
_atom_site_calc_flag
_atom_site_refinement_flags
I1 I 1.12861(4) 0.05401(4) 0.39628(2) 0.0469(2) Uani 1 1 d .
P1 P 0.89133(14) 0.44341(10) 0.31848(5) 0.0244(3) Uani 1 1 d .
C19 C 0.9462(5) 0.2917(4) 0.3591(2) 0.0240(9) Uani 1 1 d .
C14 C 0.8121(6) 0.5528(4) 0.3739(2) 0.0269(10) Uani 1 1 d .
C20 C 1.0688(5) 0.2261(5) 0.3466(2) 0.0297(10) Uani 1 1 d .
C8 C 0.8443(5) 0.2445(5) 0.4062(2) 0.0292(10) Uani 1 1 d .
C4 C 0.6191(7) 0.4669(6) 0.2595(3) 0.0383(12) Uani 1 1 d .
H4 H 0.6070 0.5439 0.2822 0.046 Uiso 1 1 calc R
C15 C 0.6864(6) 0.5260(5) 0.4046(3) 0.0338(11) Uani 1 1 d .
H15 H 0.6360 0.4472 0.3971 0.041 Uiso 1 1 calc R
C3 C 0.5135(9) 0.4303(8) 0.2173(3) 0.0555(18) Uani 1 1 d .
H3 H 0.4304 0.4824 0.2115 0.067 Uiso 1 1 calc R
C13 C 0.8863(6) 0.6719(6) 0.3851(3) 0.0382(12) Uani 1 1 d .
H13 H 0.9708 0.6916 0.3644 0.046 Uiso 1 1 calc R
C5 C 0.7442(6) 0.3894(5) 0.2687(2) 0.0280(10) Uani 1 1 d .
C6 C 0.7612(8) 0.2744(6) 0.2339(3) 0.0415(13) Uani 1 1 d .
H6 H 0.8438 0.2215 0.2393 0.050 Uiso 1 1 calc R
C12 C 0.7705(8) 0.2348(8) 0.5091(3) 0.0554(18) Uani 1 1 d .
H12 H 0.7868 0.2565 0.5497 0.067 Uiso 1 1 calc R
C7 C 0.8661(7) 0.2808(6) 0.4661(3) 0.0397(12) Uani 1 1 d .
H7 H 0.9440 0.3355 0.4775 0.048 Uiso 1 1 calc R
C17 C 0.7097(8) 0.7335(7) 0.4575(3) 0.0487(15) Uani 1 1 d .
H17 H 0.6747 0.7938 0.4855 0.058 Uiso 1 1 calc R
C9 C 0.7242(7) 0.1658(7) 0.3890(3) 0.0480(15) Uani 1 1 d .
H9 H 0.7079 0.1425 0.3486 0.058 Uiso 1 1 calc R
C21 C 1.1812(8) 0.2611(8) 0.3010(4) 0.0583(19) Uani 1 1 d .
H21A H 1.1948 0.1860 0.2742 0.070 Uiso 1 1 calc R
H21B H 1.1460 0.3352 0.2767 0.070 Uiso 1 1 calc R
C11 C 0.6531(8) 0.1582(9) 0.4929(4) 0.071(3) Uani 1 1 d .
H11 H 0.5889 0.1297 0.5221 0.085 Uiso 1 1 calc R
C2 C 0.5308(10) 0.3166(9) 0.1836(3) 0.063(2) Uani 1 1 d .
H2 H 0.4586 0.2914 0.1554 0.076 Uiso 1 1 calc R
C16 C 0.6348(7) 0.6153(6) 0.4463(3) 0.0388(12) Uani 1 1 d .
H16 H 0.5501 0.5965 0.4670 0.047 Uiso 1 1 calc R
C18 C 0.8335(8) 0.7610(7) 0.4274(3) 0.0519(16) Uani 1 1 d .
H18 H 0.8834 0.8400 0.4352 0.062 Uiso 1 1 calc R
N2 N 1.3095(14) 0.3773(15) 0.3664(6) 0.113(6) Uani 1 1 d .
N1 N 1.3188(9) 0.2957(18) 0.3290(8) 0.135(6) Uani 1 1 d .
C1 C 0.6541(11) 0.2400(8) 0.1913(3) 0.063(2) Uani 1 1 d .
H1 H 0.6658 0.1643 0.1677 0.076 Uiso 1 1 calc R
C10 C 0.6297(8) 0.1232(9) 0.4331(5) 0.068(2) Uani 1 1 d .
H10 H 0.5498 0.0704 0.4223 0.081 Uiso 1 1 calc R
O1 O 1.0119(5) 0.5107(4) 0.28645(19) 0.0402(9) Uani 1 1 d .
N3 N 1.303(3) 0.4595(18) 0.4046(8) 0.213(13) Uani 1 1 d .

loop_
_atom_site_aniso_label
_atom_site_aniso_U_11
_atom_site_aniso_U_22
_atom_site_aniso_U_33
_atom_site_aniso_U_23
_atom_site_aniso_U_13
_atom_site_aniso_U_12
I1 0.0524(3) 0.0251(3) 0.0635(3) 0.00528(14) 0.0076(2) 0.01173(13)
P1 0.0332(6) 0.0149(6) 0.0256(6) 0.0030(4) 0.0100(5) -0.0042(4)
C19 0.031(2) 0.0131(19) 0.028(2) 0.0040(17) 0.0068(17) -0.0021(16)
C14 0.039(3) 0.015(2) 0.027(2) 0.0018(16) -0.001(2) -0.0001(16)
C20 0.034(2) 0.018(2) 0.038(3) -0.0011(19) 0.007(2) 0.0030(18)
C8 0.032(2) 0.014(2) 0.041(3) 0.0114(19) 0.009(2) 0.0021(17)
C4 0.046(3) 0.033(3) 0.036(3) 0.007(2) -0.002(2) 0.006(2)
C15 0.047(3) 0.018(2) 0.037(3) 0.003(2) 0.008(2) 0.004(2)
C3 0.061(4) 0.063(5) 0.042(3) 0.016(3) -0.016(3) 0.001(3)
C13 0.042(3) 0.024(3) 0.048(3) -0.011(2) 0.004(2) -0.009(2)
C5 0.041(2) 0.022(2) 0.022(2) 0.0020(17) 0.0054(18) -0.0031(19)
C6 0.065(4) 0.025(3) 0.035(3) -0.005(2) 0.008(2) -0.002(2)
C12 0.065(4) 0.062(4) 0.040(3) 0.025(3) 0.020(3) 0.020(3)
C7 0.046(3) 0.040(3) 0.033(3) 0.014(2) 0.008(2) 0.004(2)
C17 0.059(4) 0.043(3) 0.044(3) -0.019(3) -0.003(3) 0.013(3)
C9 0.047(3) 0.039(3) 0.058(4) 0.011(3) 0.007(3) -0.019(3)
C21 0.067(4) 0.049(4) 0.061(4) 0.010(3) 0.042(3) 0.018(3)
C11 0.050(4) 0.073(5) 0.093(6) 0.055(5) 0.042(4) 0.017(4)
C2 0.085(5) 0.066(5) 0.038(3) 0.009(3) -0.022(3) -0.020(4)
C16 0.050(3) 0.033(3) 0.035(3) 0.002(2) 0.013(2) 0.011(2)
C18 0.060(4) 0.032(3) 0.064(4) -0.023(3) -0.010(3) -0.001(3)
N2 0.101(8) 0.129(11) 0.107(8) 0.066(8) -0.044(7) -0.081(8)
N1 0.030(3) 0.192(15) 0.183(13) 0.102(12) 0.031(6) 0.002(6)
C1 0.110(6) 0.043(4) 0.036(3) -0.010(3) 0.002(4) -0.024(4)
C10 0.048(4) 0.063(5) 0.094(6) 0.039(5) 0.010(4) -0.022(3)
O1 0.050(2) 0.0262(19) 0.045(2) 0.0068(17) 0.0198(18) -0.0128(16)
N3 0.36(3) 0.144(14) 0.131(11) 0.072(10) -0.124(16) -0.167(17)

loop_
_atom_type_symbol
_atom_type_description
_atom_type_scat_dispersion_real
_atom_type_scat_dispersion_imag
_atom_type_scat_source
C C 0.0181 0.0091 'International Tables Vol C Tables 4.2.6.8 and 6.1.1.4'
H H 0.0000 0.0000 'International Tables Vol C Tables 4.2.6.8 and 6.1.1.4'
N N 0.0311 0.0180 'International Tables Vol C Tables 4.2.6.8 and 6.1.1.4'
O O 0.0492 0.0322 'International Tables Vol C Tables 4.2.6.8 and 6.1.1.4'
I I -0.3257 6.8362 'International Tables Vol C Tables 4.2.6.8 and 6.1.1.4'
P P 0.2955 0.4335 'International Tables Vol C Tables 4.2.6.8 and 6.1.1.4'

loop_
_geom_angle_atom_site_label_1
_geom_angle_atom_site_label_2
_geom_angle_atom_site_label_3
_geom_angle
O1 P1 C5 113.5(2)
O1 P1 C14 111.0(2)
C5 P1 C14 106.8(2)
O1 P1 C19 114.4(2)
C5 P1 C19 103.8(2)
C14 P1 C19 106.6(2)
C20 C19 C8 121.9(4)
C20 C19 P1 122.1(4)
C8 C19 P1 115.9(3)
C15 C14 C13 119.3(5)
C15 C14 P1 124.6(4)
C13 C14 P1 116.1(4)
C19 C20 C21 128.0(5)
C19 C20 I1 120.4(4)
C21 C20 I1 111.5(4)
C7 C8 C9 120.2(5)
C7 C8 C19 120.4(5)
C9 C8 C19 119.4(5)
C3 C4 C5 120.5(6)
C14 C15 C16 120.4(5)
C2 C3 C4 120.0(7)
C18 C13 C14 119.8(6)
C4 C5 C6 119.0(5)
C4 C5 P1 121.2(4)
C6 C5 P1 119.5(4)
C1 C6 C5 119.5(7)
C11 C12 C7 121.0(7)
C8 C7 C12 119.2(6)
C18 C17 C16 120.1(5)
C10 C9 C8 118.9(7)
N1 C21 C20 112.2(8)
C12 C11 C10 120.0(6)
C1 C2 C3 120.3(7)
C15 C16 C17 120.0(6)
C17 C18 C13 120.4(6)
N1 N2 N3 178.8(19)
N2 N1 C21 113.4(11)
C2 C1 C6 120.6(7)
C11 C10 C9 120.6(7)

loop_
_geom_bond_atom_site_label_1
_geom_bond_atom_site_label_2
_geom_bond_distance
I1 C20 2.114(5)
P1 O1 1.489(4)
P1 C5 1.800(5)
P1 C14 1.810(5)
P1 C19 1.833(5)
C19 C20 1.336(7)
C19 C8 1.493(6)
C14 C15 1.377(8)
C14 C13 1.397(7)
C20 C21 1.500(8)
C8 C7 1.381(8)
C8 C9 1.400(8)
C4 C3 1.377(10)
C4 C5 1.396(8)
C15 C16 1.379(8)
C3 C2 1.376(13)
C13 C18 1.390(9)
C5 C6 1.399(7)
C6 C1 1.385(10)
C12 C11 1.363(13)
C12 C7 1.387(8)
C17 C18 1.356(11)
C17 C16 1.391(9)
C9 C10 1.388(9)
C21 N1 1.432(16)
C11 C10 1.376(14)
C2 C1 1.374(14)
N2 N1 1.17(2)
N2 N3 1.18(3)
